data_2007955
loop_
_publ_author_name
'Friese, K.'
'Madariaga, G.'
'Breczewski, T.'

_publ_section_title
;
 Tricaesium Tetraiodozincate(II) Iodide, Cs~3~ZnI~5~
;
_journal_issue 12
_journal_name_full 'Acta Crystallographica Section C'
_journal_page_first 1737
_journal_page_last 1739
_journal_paper_doi 10.1107/S0108270198008361
_journal_volume 54
_journal_year 1998
_chemical_formula_structural Cs3(ZnI4)I
_chemical_formula_sum 'Cs3 I5 Zn'
_chemical_formula_weight 1098.60
_chemical_name_common Cesium-zinc-iodide
_chemical_name_systematic
;
Tricesium-zinc-pentaiodide
;
_space_group_IT_number 62
_symmetry_cell_setting orthorhombic
_symmetry_space_group_name_Hall '-P 2c 2n'
_symmetry_space_group_name_H-M 'P n a m'
_cell_angle_alpha 90.00
_cell_angle_beta 90.00
_cell_angle_gamma 90.00
_cell_formula_units_Z 4
_cell_length_a 9.952(3)
_cell_length_b 14.687(2)
_cell_length_c 11.599(5)
_cell_measurement_reflns_used 25
_cell_measurement_temperature 293(2)
_cell_measurement_theta_max 16.6
_cell_measurement_theta_min 7.5
_cell_volume 1695.4(9)
_computing_cell_refinement 'CAD-4 Software'
_computing_data_collection 'CAD-4 Software (Enraf-Nonius, 1989)'
_computing_data_reduction 'JANA96 (Petricek & Dusek, 1996)'
_computing_molecular_graphics 'STRUPLO84 (Fischer, 1984)'
_computing_structure_refinement 'SHELXL93 (Sheldrick, 1993)'
_diffrn_ambient_temperature 293(2)
_diffrn_measurement_device 'Enraf-Nonius CAD-4'
_diffrn_measurement_method \w/2\q
_diffrn_radiation_monochromator graphite
_diffrn_radiation_source 'fine-focus sealed tube'
_diffrn_radiation_type MoK\a
_diffrn_radiation_wavelength 0.71073
_diffrn_reflns_av_R_equivalents 0.095
_diffrn_reflns_av_sigmaI/netI 0.0612
_diffrn_reflns_limit_h_max 11
_diffrn_reflns_limit_h_min -11
_diffrn_reflns_limit_k_max 16
_diffrn_reflns_limit_k_min 0
_diffrn_reflns_limit_l_max 13
_diffrn_reflns_limit_l_min -13
_diffrn_reflns_number 5137
_diffrn_reflns_theta_max 23.98
_diffrn_reflns_theta_min 2.24
_diffrn_standards_decay_% 3.5
_diffrn_standards_interval_count 400
_diffrn_standards_interval_time 60
_diffrn_standards_number 3
_exptl_absorpt_coefficient_mu 16.858
_exptl_absorpt_correction_T_max 0.458
_exptl_absorpt_correction_T_min 0.142
_exptl_absorpt_correction_type 'Gaussian (Petricek & Dusek, 1996)'
_exptl_crystal_colour transparent
_exptl_crystal_density_diffrn 4.304
_exptl_crystal_density_method 'not measured'
_exptl_crystal_description 'hexagonal prism'
_exptl_crystal_F_000 1840
_exptl_crystal_size_max 0.36
_exptl_crystal_size_mid 0.31
_exptl_crystal_size_min 0.29
_refine_diff_density_max '2.870 e \%A^-3^ (at 0.96\%A from I3)'
_refine_diff_density_min '-2.313 e \%A^-3^ (at 1.10\%A from I2)'
_refine_ls_extinction_coef 0.0025(3)
_refine_ls_extinction_method SHELXL93
_refine_ls_goodness_of_fit_all 1.106
_refine_ls_goodness_of_fit_obs 1.127
_refine_ls_matrix_type full
_refine_ls_number_parameters 50
_refine_ls_number_reflns 1408
_refine_ls_number_restraints 0
_refine_ls_restrained_S_all 1.106
_refine_ls_restrained_S_obs 1.127
_refine_ls_R_factor_all 0.056
_refine_ls_R_factor_obs 0.051
_refine_ls_shift/esd_max <0.001
_refine_ls_shift/esd_mean 0.000
_refine_ls_structure_factor_coef Fsqd
_refine_ls_weighting_details 'w = 1/[\s^2^(Fo^2^)+(0.1025P)^2^+4.8227P] where P = (Fo^2^+2Fc^2^)/3'
_refine_ls_weighting_scheme calc
_refine_ls_wR_factor_all 0.136
_refine_ls_wR_factor_obs 0.1312
_reflns_number_observed 1274
_reflns_number_total 1408
_reflns_observed_criterion I>2\s(I)
_cod_data_source_file jz1293.cif
_cod_data_source_block cs3zni5
_cod_depositor_comments
;
The following automatic conversions were performed:

'_refine_ls_weighting_scheme' value 'calc w =
1/[\s^2^(Fo^2^)+(0.1025P)^2^+4.8227P] where P = (Fo^2^+2Fc^2^)/3' was
changed to 'calc'. New tag '_refine_ls_weighting_details' was
created. The value of the new tag was set to 'w =
1/[\s^2^(Fo^2^)+(0.1025P)^2^+4.8227P] where P = (Fo^2^+2Fc^2^)/3'.

Automatic conversion script
Id: cif_fix_values 3143 2015-03-26 13:38:13Z robertas 
;
_cod_original_cell_volume 1695.3(9)
_cod_original_sg_symbol_Hall '-P 2c -2n'
_cod_original_formula_sum 'Cs3 Zn I5'
_cod_database_code 2007955

loop_
_symmetry_equiv_pos_as_xyz
'x, y, z'
'x+1/2, -y+1/2, -z+1/2'
'-x, -y, z+1/2'
'-x+1/2, y+1/2, -z'
'-x, -y, -z'
'-x-1/2, y-1/2, z-1/2'
'x, y, -z-1/2'
'x-1/2, -y-1/2, z'

loop_
_atom_site_aniso_label
_atom_site_aniso_U_11
_atom_site_aniso_U_22
_atom_site_aniso_U_33
_atom_site_aniso_U_12
_atom_site_aniso_U_13
_atom_site_aniso_U_23
Cs1 0.0560(6) 0.0557(6) 0.0349(5) 0.0039(3) 0.0041(3) -0.0052(3)
Cs2 0.0383(6) 0.0481(6) 0.0263(5) 0.0008(4) 0.000 0.000
Zn1 0.0347(10) 0.0401(10) 0.0221(9) 0.0001(7) 0.000 0.000
I1 0.0611(8) 0.0355(6) 0.0629(8) 0.0015(5) 0.000 0.000
I2 0.0364(6) 0.0457(7) 0.0406(6) 0.0062(4) 0.000 0.000
I3 0.0394(6) 0.0473(7) 0.0378(6) -0.0009(4) 0.000 0.000
I4 0.0499(6) 0.0667(6) 0.0213(5) 0.0038(4) -0.0067(3) 0.0016(3)

loop_
_atom_site_label
_atom_site_fract_x
_atom_site_fract_y
_atom_site_fract_z
_atom_site_U_iso_or_equiv
_atom_site_thermal_displace_type
_atom_site_calc_flag
_atom_site_refinement_flags
_atom_site_occupancy
_atom_site_disorder_group
_atom_site_type_symbol
Cs1 0.41864(8) 0.67225(6) 0.01559(7) 0.0488(4) Uani d . 1 . Cs
Cs2 0.41189(10) 0.95281(7) 0.2500 0.0376(4) Uani d S 1 . Cs
Zn1 0.3120(2) 0.39343(12) 0.2500 0.0323(5) Uani d S 1 . Zn
I1 0.36317(14) 0.21981(8) 0.2500 0.0532(4) Uani d S 1 . I
I2 0.03461(11) 0.01140(7) 0.2500 0.0409(4) Uani d S 1 . I
I3 0.16945(10) 0.73626(8) 0.2500 0.0415(4) Uani d S 1 . I
I4 0.18880(8) 0.43648(6) 0.06062(6) 0.0459(4) Uani d . 1 . I

loop_
_atom_type_symbol
_atom_type_description
_atom_type_scat_dispersion_real
_atom_type_scat_dispersion_imag
_atom_type_scat_source
Cs Cs -0.3680 2.1192 'International Tables Vol C Tables 4.2.6.8 and 6.1.1.4'
Zn Zn 0.2839 1.4301 'International Tables Vol C Tables 4.2.6.8 and 6.1.1.4'
I I -0.4742 1.8119 'International Tables Vol C Tables 4.2.6.8 and 6.1.1.4'

loop_
_geom_angle_atom_site_label_1
_geom_angle_atom_site_label_2
_geom_angle_atom_site_label_3
_geom_angle_site_symmetry_1
_geom_angle_site_symmetry_3
_geom_angle
_geom_angle_publ_flag
I3 Cs1 I2 . 6_665 142.30(3) no
I3 Cs1 I3 . 2_565 80.49(3) no
I2 Cs1 I3 6_665 2_565 132.57(3) no
I3 Cs1 I2 . 2 82.45(3) no
I2 Cs1 I2 6_665 2 95.38(3) no
I3 Cs1 I2 2_565 2 64.96(3) no
I3 Cs1 I1 . 5_665 142.19(3) no
I2 Cs1 I1 6_665 5_665 65.01(3) no
I3 Cs1 I1 2_565 5_665 92.95(4) no
I2 Cs1 I1 2 5_665 128.34(3) n
I3 Cs1 I4 . 4 75.58(3) no
I2 Cs1 I4 6_665 4 115.52(3) no
I3 Cs1 I4 2_565 4 89.50(3) no
I2 Cs1 I4 2 4 148.82(3) no
I1 Cs1 I4 5_665 4 67.11(3) no
I3 Cs1 I4 . . 76.02(3) no
I2 Cs1 I4 6_665 . 70.32(3) no
I3 Cs1 I4 2_565 . 122.98(3) no
I2 Cs1 I4 2 . 60.97(2) no
I1 Cs1 I4 5_665 . 134.87(3) no
I4 Cs1 I4 4 . 131.64(2) no
I3 Cs1 Zn1 . 5_665 178.34(3) no
I2 Cs1 Zn1 6_665 5_665 37.50(3) no
I3 Cs1 Zn1 2_565 5_665 100.42(4) no
I2 Cs1 Zn1 2 5_665 99.19(4) no
I1 Cs1 Zn1 5_665 5_665 36.56(3) no
I4 Cs1 Zn1 4 5_665 102.99(3) no
I4 Cs1 Zn1 . 5_665 104.52(3) no
I3 Cs1 I1 . 6_665 92.73(4) no
I2 Cs1 I1 6_665 6_665 66.69(3) no
I3 Cs1 I1 2_565 6_665 150.48(3) no
I2 Cs1 I1 2 6_665 143.02(3) no
I1 Cs1 I1 5_665 6_665 74.87(3) no
I4 Cs1 I1 4 6_665 61.03(2) no
I4 Cs1 I1 . 6_665 82.23(3) no
Zn1 Cs1 I1 5_665 6_665 85.80(4) no
I3 Cs1 I4 . 5_665 146.09(3) no
I2 Cs1 I4 6_665 5_665 60.46(2) no
I3 Cs1 I4 2_565 5_665 72.11(3) no
I2 Cs1 I4 2 5_665 68.18(2) no
I1 Cs1 I4 5_665 5_665 60.53(2) no
I4 Cs1 I4 4 5_665 122.67(3) no
I4 Cs1 I4 . 5_665 102.39(3) no
Zn1 Cs1 I4 5_665 5_665 35.47(2) no
I1 Cs1 I4 6_665 5_665 120.88(3) no
I3 Cs1 Cs2 . . 52.43(2) no
I2 Cs1 Cs2 6_665 . 160.01(3) no
I3 Cs1 Cs2 2_565 . 48.85(2) no
I2 Cs1 Cs2 2 . 101.09(3) no
I1 Cs1 Cs2 5_665 . 95.65(3) no
I4 Cs1 Cs2 4 . 47.83(2) no
I4 Cs1 Cs2 . . 127.93(3) no
Zn1 Cs1 Cs2 5_665 . 127.22(3) no
I1 Cs1 Cs2 6_665 . 104.75(3) no
I4 Cs1 Cs2 5_665 . 115.74(2) no
I3 Cs1 Cs1 . 5_665 118.84(3) no
I2 Cs1 Cs1 6_665 5_665 48.41(2) no
I3 Cs1 Cs1 2_565 5_665 100.30(3) no
I2 Cs1 Cs1 2 5_665 46.98(2) no
I1 Cs1 Cs1 5_665 5_665 98.96(3) no
I4 Cs1 Cs1 4 5_665 163.56(3) no
I4 Cs1 Cs1 . 5_665 52.28(2) no
Zn1 Cs1 Cs1 5_665 5_665 62.45(3) no
I1 Cs1 Cs1 6_665 5_665 108.03(3) no
I4 Cs1 Cs1 5_665 5_665 50.11(2) no
Cs2 Cs1 Cs1 . 5_665 146.57(3) no
I4 Cs2 I4 4 6_666 148.08(4) no
I4 Cs2 I3 4 2_565 97.72(2) no
I4 Cs2 I3 6_666 2_565 97.72(2) no
I4 Cs2 I2 4 1_565 75.74(2) no
I4 Cs2 I2 6_666 1_565 75.74(2) no
I3 Cs2 I2 2_565 1_565 145.62(4) no
I4 Cs2 I4 4 8_675 70.88(3) no
I4 Cs2 I4 6_666 8_675 139.54(3) no
I3 Cs2 I4 2_565 8_675 80.00(3) no
I2 Cs2 I4 1_565 8_675 126.76(3) no
I4 Cs2 I4 4 2_565 139.54(3) no
I4 Cs2 I4 6_666 2_565 70.88(3) no
I3 Cs2 I4 2_565 2_565 79.99(3) no
I2 Cs2 I4 1_565 2_565 126.76(3) no
I4 Cs2 I4 8_675 2_565 68.94(4) no
I4 Cs2 I1 4 1_565 91.76(2) no
I4 Cs2 I1 6_666 1_565 91.76(2) no
I3 Cs2 I1 2_565 1_565 144.34(4) no
I2 Cs2 I1 1_565 1_565 70.04(3) no
I4 Cs2 I1 8_675 1_565 70.81(3) no
I4 Cs2 I1 2_565 1_565 70.81(3) no
I4 Cs2 I3 4 . 77.72(2) no
I4 Cs2 I3 6_666 . 77.72(2) no
I3 Cs2 I3 2_565 . 79.89(3) no
I2 Cs2 I3 1_565 . 65.72(3) no
I4 Cs2 I3 8_675 . 139.72(2) no
I4 Cs2 I3 2_565 . 139.72(2) no
I1 Cs2 I3 1_565 . 135.76(4) no
I4 Cs2 Cs1 4 . 54.60(2) no
I4 Cs2 Cs1 6_666 . 118.67(3) no
I3 Cs2 Cs1 2_565 . 51.50(2) no
I2 Cs2 Cs1 1_565 . 101.52(2) no
I4 Cs2 Cs1 8_675 . 91.62(3) no
I4 Cs2 Cs1 2_565 . 130.67(3) no
I1 Cs2 Cs1 1_565 . 146.09(2) no
I3 Cs2 Cs1 . . 48.95(2) no
I4 Cs2 Cs1 4 7_556 118.67(3) no
I4 Cs2 Cs1 6_666 7_556 54.60(2) no
I3 Cs2 Cs1 2_565 7_556 51.50(2) no
I2 Cs2 Cs1 1_565 7_556 101.52(2) no
I4 Cs2 Cs1 8_675 7_556 130.67(3) no
I4 Cs2 Cs1 2_565 7_556 91.62(3) no
I1 Cs2 Cs1 1_565 7_556 146.09(2) no
I3 Cs2 Cs1 . 7_556 48.95(2) no
Cs1 Cs2 Cs1 . 7_556 66.83(3) no
I4 Cs2 Cs1 4 4 49.00(2) no
I4 Cs2 Cs1 6_666 4 114.40(3) no
I3 Cs2 Cs1 2_565 4 146.11(2) no
I2 Cs2 Cs1 1_565 4 44.88(2) no
I4 Cs2 Cs1 8_675 4 82.14(3) no
I4 Cs2 Cs1 2_565 4 119.51(3) no
I1 Cs2 Cs1 1_565 4 49.45(2) no
I3 Cs2 Cs1 . 4 96.00(3) no
Cs1 Cs2 Cs1 . 4 100.80(2) no
Cs1 Cs2 Cs1 7_556 4 143.11(2) no
I4 Cs2 Cs1 4 6_666 114.40(3) no
I4 Cs2 Cs1 6_666 6_666 49.00(2) no
I3 Cs2 Cs1 2_565 6_666 146.11(2) no
I2 Cs2 Cs1 1_565 6_666 44.88(2) no
I4 Cs2 Cs1 8_675 6_666 119.51(3) no
I4 Cs2 Cs1 2_565 6_666 82.13(3) no
I1 Cs2 Cs1 1_565 6_666 49.45(2) no
I3 Cs2 Cs1 . 6_666 96.00(3) no
Cs1 Cs2 Cs1 . 6_666 143.11(2) no
Cs1 Cs2 Cs1 7_556 6_666 100.80(2) no
Cs1 Cs2 Cs1 4 6_666 67.56(3) no
I4 Zn1 I4 . 7_556 115.75(8) yes
I4 Zn1 I1 . . 109.37(5) yes
I4 Zn1 I1 7_556 . 109.37(5) no
I4 Zn1 I2 . 2 105.65(5) yes
I4 Zn1 I2 7_556 2 105.64(5) no
I1 Zn1 I2 . 2 110.95(7) yes
I4 Zn1 Cs1 . 5_665 74.71(4) no
I4 Zn1 Cs1 7_556 5_665 168.44(5) no
I1 Zn1 Cs1 . 5_665 69.48(4) no
I2 Zn1 Cs1 2 5_665 65.31(3) no
I4 Zn1 Cs1 . 3_665 168.44(5) no
I4 Zn1 Cs1 7_556 3_665 74.71(4) no
I1 Zn1 Cs1 . 3_665 69.48(4) no
I2 Zn1 Cs1 2 3_665 65.31(3) no
Cs1 Zn1 Cs1 5_665 3_665 94.47(5) no
Zn1 I1 Cs2 . 1_545 175.75(6) no
Zn1 I1 Cs1 . 5_665 73.97(3) no
Cs2 I1 Cs1 1_545 5_665 108.64(3) no
Zn1 I1 Cs1 . 3_665 73.97(3) no
Cs2 I1 Cs1 1_545 3_665 108.64(3) no
Cs1 I1 Cs1 5_665 3_665 97.77(4) no
Zn1 I1 Cs1 . 4_545 91.84(4) no
Cs2 I1 Cs1 1_545 4_545 85.26(2) no
Cs1 I1 Cs1 5_665 4_545 82.37(3) no
Cs1 I1 Cs1 3_665 4_545 165.05(3) no
Zn1 I1 Cs1 . 6_656 91.84(4) no
Cs2 I1 Cs1 1_545 6_656 85.26(2) no
Cs1 I1 Cs1 5_665 6_656 165.05(3) no
Cs1 I1 Cs1 3_665 6_656 82.37(3) no
Cs1 I1 Cs1 4_545 6_656 93.65(4) no
Zn1 I2 Cs2 2_455 1_545 160.66(6) no
Zn1 I2 Cs1 2_455 4_545 77.19(3) no
Cs2 I2 Cs1 1_545 4_545 91.09(2) no
Zn1 I2 Cs1 2_455 6_656 77.19(3) no
Cs2 I2 Cs1 1_545 6_656 91.09(2) no
Cs1 I2 Cs1 4_545 6_656 103.98(4) no
Zn1 I2 Cs1 2_455 8_565 96.65(4) no
Cs2 I2 Cs1 1_545 8_565 97.51(3) no
Cs1 I2 Cs1 4_545 8_565 84.62(3) no
Cs1 I2 Cs1 6_656 8_565 167.78(3) no
Zn1 I2 Cs1 2_455 2_455 96.65(4) no
Cs2 I2 Cs1 1_545 2_455 97.51(3) no
Cs1 I2 Cs1 4_545 2_455 167.78(3) no
Cs1 I2 Cs1 6_656 2_455 84.62(3) no
Cs1 I2 Cs1 8_565 2_455 85.65(4) no
Cs2 I3 Cs1 2_465 . 105.13(3) yes
Cs2 I3 Cs1 2_465 7_556 105.13(3) no
Cs1 I3 Cs1 . 7_556 91.42(4) yes
Cs2 I3 Cs1 2_465 8_575 79.65(3) yes
Cs1 I3 Cs1 . 8_575 90.23(3) yes
Cs1 I3 Cs1 7_556 8_575 174.32(3) yes
Cs2 I3 Cs1 2_465 2_465 79.65(3) no
Cs1 I3 Cs1 . 2_465 174.32(3) no
Cs1 I3 Cs1 7_556 2_465 90.23(3) no
Cs1 I3 Cs1 8_575 2_465 87.61(4) no
Cs2 I3 Cs2 2_465 . 174.48(4) yes
Cs1 I3 Cs2 . . 78.61(3) no
Cs1 I3 Cs2 7_556 . 78.61(3) no
Cs1 I3 Cs2 8_575 . 96.40(3) no
Cs1 I3 Cs2 2_465 . 96.40(3) no
Zn1 I4 Cs2 . 6_655 162.99(5) no
Zn1 I4 Cs2 . 2_465 87.61(5) no
Cs2 I4 Cs2 6_655 2_465 109.12(3) no
Zn1 I4 Cs1 . 4_545 94.29(5) no
Cs2 I4 Cs1 6_655 4_545 77.57(3) no
Cs2 I4 Cs1 2_465 4_545 109.37(3) no
Zn1 I4 Cs1 . . 92.81(5) no
Cs2 I4 Cs1 6_655 . 88.46(3) no
Cs2 I4 Cs1 2_465 . 96.44(3) no
Cs1 I4 Cs1 4_545 . 153.46(2) no
Zn1 I4 Cs1 . 5_665 69.83(4) no
Cs2 I4 Cs1 6_655 5_665 93.95(3) no
Cs2 I4 Cs1 2_465 5_665 156.13(2) no
Cs1 I4 Cs1 4_545 5_665 80.93(2) no
Cs1 I4 Cs1 . 5_665 77.61(3) no

loop_
_geom_bond_atom_site_label_1
_geom_bond_atom_site_label_2
_geom_bond_site_symmetry_2
_geom_bond_distance
_geom_bond_publ_flag
Cs1 I3 . 3.7983(14) yes
Cs1 I2 6_665 3.9099(15) yes
Cs1 I3 2_565 3.9279(14) yes
Cs1 I2 2 3.9999(14) yes
Cs1 I1 5_665 4.089(2) yes
Cs1 I4 4 4.1212(13) yes
Cs1 I4 . 4.1827(13) yes
Cs1 Zn1 5_665 4.196(2) yes
Cs1 I1 6_665 4.224(2) yes
Cs1 I4 5_665 4.312(2) yes
Cs1 Cs2 . 4.9372(14) no
Cs1 Cs1 5_665 5.325(2) no
I3 Cs2 2_465 3.779(2) no
I3 Cs1 . 3.7980(10) no
I3 Cs1 7_556 3.7980(10) no
I3 Cs1 8_575 3.9280(10) no
I3 Cs1 2_465 3.9280(10) no
I3 Cs2 . 3.9920(10) no
Cs2 I4 4 3.747(2) yes
Cs2 I4 6_666 3.747(2) no
Cs2 I3 2_565 3.779(2) yes
Cs2 I2 1_565 3.852(2) yes
Cs2 I4 8_675 3.8811(14) yes
Cs2 I4 2_565 3.8812(14) no
Cs2 I1 1_565 3.951(2) yes
Cs2 I3 . 3.992(2) yes
Cs2 Cs1 7_556 4.9373(14) no
Cs2 Cs1 4 5.540(2) no
Cs2 Cs1 6_666 5.540(2) no
Zn1 I4 . 2.5939(14) yes
Zn1 I4 7_556 2.5939(14) no
Zn1 I1 . 2.600(2) yes
Zn1 I2 2 2.620(2) yes
Zn1 Cs1 5_665 4.196(2) no
Zn1 Cs1 3_665 4.196(2) no
I1 Cs2 1_545 3.951(2) no
I1 Cs1 5_665 4.089(2) no
I1 Cs1 3_665 4.089(2) no
I1 Cs1 4_545 4.224(2) no
I1 Cs1 6_656 4.224(2) no
I1 I4 . 4.238(2) y
I1 I2 2 4.297(2) y
I4 I2 2 4.154(2) y
I4 I4 7_556 4.3930(10) y
I2 Zn1 2_455 2.620(2) no
I2 Cs2 1_545 3.852(2) no
I2 Cs1 4_545 3.9099(15) no
I2 Cs1 6_656 3.9099(15) no
I2 Cs1 8_565 3.9999(14) no
I2 Cs1 2_455 3.9999(14) no
I4 Cs2 6_655 3.747(2) no
I4 Cs2 2_465 3.8812(14) ?
I4 Cs1 4_545 4.1212(13) ?
I4 Cs1 5_665 4.312(2) ?
